data_2008115
loop_
_publ_author_name
'Martin, Lisandra L.'
'Taylor, Max R.'
'Bei Wu'

_publ_section_title
'[1,4,7-Tris(3-<i>tert</i>-butyl-5-methyl-2-hydroxybenzyl)-1,4,7-triazacyclononanato-<i>N</i>,<i>N</i>',<i>N</i>'',<i>O</i>,<i>O</i>',<i>O</i>'']chromium(III)'
_journal_issue 1
_journal_name_full 'Acta Crystallographica Section C'
_journal_page_first 41
_journal_page_last 43
_journal_paper_doi 10.1107/S0108270198010956
_journal_volume 55
_journal_year 1999
_chemical_formula_iupac '[Cr (C42 H60 N3 O3)]'
_chemical_formula_sum 'C42 H60 Cr N3 O3'
_chemical_formula_weight 706.95
_chemical_name_systematic
;
(1,4,7-Tris(3-tert-butyl-5-methyl-2-hydroxybenzyl)-1,4,
7-triazacyclononanato-N,N',N'',O,O',O'')chromium(III)
;
_space_group_IT_number 147
_symmetry_cell_setting trigonal
_symmetry_space_group_name_Hall '-P 3'
_symmetry_space_group_name_H-M 'P -3'
_audit_creation_method from_xtal_archive_file_using_CIFIO
_cell_angle_alpha 90.0
_cell_angle_beta 90.0
_cell_angle_gamma 120.0
_cell_formula_units_Z 2
_cell_length_a 14.9360(10)
_cell_length_b 14.9360(10)
_cell_length_c 9.9130(10)
_cell_measurement_reflns_used 25
_cell_measurement_temperature 293
_cell_measurement_theta_max 18.78
_cell_measurement_theta_min 15.46
_cell_volume 1915.2(3)
_computing_cell_refinement 'CAD-4 Software'
_computing_data_collection 'CAD-4 Software'
_computing_data_reduction 'XTAL DIFDAT ADDREF ABSORB SORTRF  (Hall et al., 1995)'
_computing_molecular_graphics XTAL
_computing_publication_material 'XTAL BONDLA CIFIO'
_computing_structure_refinement 'XTAL CRYLSQ'
_computing_structure_solution XTAL
_diffrn_ambient_temperature 293
_diffrn_measurement_device CAD4
_diffrn_measurement_method \w/2\q
_diffrn_radiation_monochromator graphite
_diffrn_radiation_source xray_tube
_diffrn_radiation_type 'Mo K\a'
_diffrn_radiation_wavelength 0.71073
_diffrn_reflns_av_R_equivalents .036
_diffrn_reflns_av_sigmaI/netI .066
_diffrn_reflns_limit_h_max 0
_diffrn_reflns_limit_h_min -19
_diffrn_reflns_limit_k_max 19
_diffrn_reflns_limit_k_min 0
_diffrn_reflns_limit_l_max 12
_diffrn_reflns_limit_l_min -12
_diffrn_reflns_number 5888
_diffrn_reflns_theta_max 26.97
_diffrn_reflns_theta_min 1.57
_diffrn_standards_decay_% <1
_diffrn_standards_interval_time 120
_diffrn_standards_number 3
_exptl_absorpt_coefficient_mu 0.34
_exptl_absorpt_correction_T_max 0.947
_exptl_absorpt_correction_T_min 0.930
_exptl_absorpt_correction_type integration
_exptl_absorpt_process_details '(Davenport et al., 1995)'
_exptl_crystal_colour 'deep purple'
_exptl_crystal_density_diffrn 1.226
_exptl_crystal_description 'hexagonal needle'
_exptl_crystal_F_000 762
_exptl_crystal_size_max 0.46
_exptl_crystal_size_mid 0.24
_exptl_crystal_size_min 0.18
_refine_diff_density_max .389
_refine_diff_density_min -.579
_refine_ls_extinction_method none
_refine_ls_goodness_of_fit_all 1.237
_refine_ls_goodness_of_fit_obs 1.247
_refine_ls_hydrogen_treatment refall
_refine_ls_matrix_type full
_refine_ls_number_constraints 0
_refine_ls_number_parameters 228
_refine_ls_number_reflns 2547
_refine_ls_number_restraints 0
_refine_ls_R_factor_all .074
_refine_ls_R_factor_obs .062
_refine_ls_shift/esd_max 0.0003
_refine_ls_shift/esd_mean 0.00001
_refine_ls_structure_factor_coef Fsqd
_refine_ls_weighting_details 'w = 1/\s^2^(F^2^)'
_refine_ls_weighting_scheme sigma
_refine_ls_wR_factor_all .095
_refine_ls_wR_factor_obs .091
_reflns_number_gt 2547
_reflns_number_total 2785
_reflns_threshold_expression 'F^2^ > 0'
_cod_data_source_file sk1214.cif
_cod_data_source_block mrt16
_cod_original_sg_symbol_Hall -P_3
_cod_original_sg_symbol_H-M P_-3
_cod_original_formula_sum 'C42 H60 N3 O3 Cr1'
_cod_database_code 2008115

loop_
_symmetry_equiv_pos_as_xyz
+x,+y,+z
-y,+x-y,+z
-x+y,-x,+z
-x,-y,-z
+y,-x+y,-z
+x-y,+x,-z

loop_
_atom_site_aniso_label
_atom_site_aniso_U_11
_atom_site_aniso_U_22
_atom_site_aniso_U_33
_atom_site_aniso_U_12
_atom_site_aniso_U_13
_atom_site_aniso_U_23
Cr .0402(2) .0402(2) .0204(3) .02012(12) .00000 .00000
N1 .0488(11) .0514(11) .0256(8) .0261(10) -.0063(8) -.0036(8)
C2 .0586(16) .0641(17) .0302(11) .0331(14) -.0117(11) .0017(11)
C3 .0646(17) .0630(18) .0280(11) .0292(15) -.0072(11) -.0111(11)
C4 .0412(13) .0502(14) .0365(12) .0214(12) -.0122(10) -.0072(10)
C5 .0392(12) .0388(12) .0292(10) .0206(10) -.0004(9) -.0055(9)
O5 .0417(9) .0378(8) .0299(7) .0166(7) -.0059(6) .0007(6)
C6 .0405(12) .0427(13) .0333(10) .0202(11) -.0047(9) -.0064(9)
C7 .0431(14) .0515(15) .0469(14) .0225(12) -.0086(11) -.0135(11)
C8 .0454(14) .0399(14) .0580(15) .0169(11) .0028(11) -.0055(11)
C9 .0559(15) .0416(14) .0467(13) .0261(13) .0042(12) .0012(11)
C10 .0425(12) .0431(13) .0321(10) .0245(11) .0025(9) -.0021(9)
C11 .0491(14) .0498(13) .0316(10) .0287(11) .0014(9) .0030(10)
C12 .091(3) .075(2) .067(2) .040(2) -.017(2) .0203(18)
C13 .0562(18) .122(3) .0434(15) .053(2) -.0053(13) -.0008(18)
C14 .084(2) .082(2) .0357(13) .051(2) -.0123(14) -.0143(14)
C15 .061(2) .0441(17) .096(3) .0078(16) -.005(2) -.0049(17)

loop_
_atom_site_label
_atom_site_fract_x
_atom_site_fract_y
_atom_site_fract_z
_atom_site_U_iso_or_equiv
_atom_site_thermal_displace_type
_atom_site_calc_flag
_atom_site_calc_attached_atom
Cr .33333 .66667 .08175(5) .0336(2) Uani ? ?
N1 .21352(14) .57949(14) -.05662(15) .0414(8) Uani ? ?
C2 .1870(2) .6549(2) -.1162(2) .0499(12) Uani ? ?
C3 .2484(2) .5318(2) -.1622(2) .0531(13) Uani ? ?
C4 .12105(18) .49890(19) .0170(2) .0433(11) Uani ? ?
C5 .21660(16) .44953(16) .18609(18) .0353(9) Uani ? ?
O5 .29759(11) .54532(10) .18667(12) .0379(7) Uani ? ?
C6 .13424(16) .41969(17) .0945(2) .0391(10) Uani ? ?
C7 .05436(18) .31702(19) .0887(2) .0477(12) Uani ? ?
C8 .05106(18) .24283(18) .1742(2) .0498(12) Uani ? ?
C9 .1300(2) .27397(18) .2676(2) .0473(12) Uani ? ?
C10 .21287(16) .37532(16) .2781(2) .0379(10) Uani ? ?
C11 .29367(17) .40588(17) .3905(2) .0418(10) Uani ? ?
C12 .2707(3) .3151(3) .4841(4) .078(2) Uani ? ?
C13 .4016(2) .4457(3) .3311(3) .0703(17) Uani ? ?
C14 .2939(3) .4903(3) .4773(3) .0631(16) Uani ? ?
C15 -.0375(3) .1317(2) .1690(5) .075(2) Uani ? ?
H21 .1343(17) .6218(16) -.188(2) .049(6) Uiso ? ?
H22 .1517(16) .6716(16) -.047(2) .046(6) Uiso ? ?
H31 .1941(18) .4622(19) -.180(2) .056(7) Uiso ? ?
H32 .2594(16) .5688(17) -.248(2) .049(6) Uiso ? ?
H41 .1000(15) .5376(16) .079(2) .039(6) Uiso ? ?
H42 .0659(16) .4633(16) -.046(2) .042(6) Uiso ? ?
H7 .0022(17) .2981(16) .024(2) .045(6) Uiso ? ?
H9 .1275(17) .2240(18) .322(2) .051(7) Uiso ? ?
H15a -.096(3) .126(3) .145(4) .140(18) Uiso ? ?
H15b -.048(3) .105(3) .245(4) .14(2) Uiso ? ?
H15c -.020(3) .092(3) .108(4) .153(17) Uiso ? ?
H12a .323(2) .342(2) .551(3) .079(9) Uiso ? ?
H12b .279(2) .264(2) .430(3) .101(12) Uiso ? ?
H12c .198(3) .285(3) .532(3) .105(11) Uiso ? ?
H13a .450(2) .4522(18) .398(3) .069(8) Uiso ? ?
H13b .428(2) .514(3) .284(3) .108(12) Uiso ? ?
H13c .400(3) .396(3) .261(4) .114(12) Uiso ? ?
H14a .308(2) .551(2) .428(3) .088(10) Uiso ? ?
H14b .347(2) .5109(19) .550(3) .067(7) Uiso ? ?
H14c .228(3) .469(3) .514(3) .120(14) Uiso ? ?

loop_
_atom_type_symbol
_atom_type_scat_dispersion_real
_atom_type_scat_dispersion_imag
_atom_type_scat_source
Cr .284 .624 'IntTabIV Tables 2.2B and 2.3.1'
C .002 .002 'IntTabIV Tables 2.2B and 2.3.1'
H 0 0 'IntTabIV Tables 2.2B and 2.3.1'
N .004 .003 'IntTabIV Tables 2.2B and 2.3.1'
O .008 .006 'IntTabIV Tables 2.2B and 2.3.1'

loop_
_geom_angle_atom_site_label_1
_geom_angle_atom_site_label_2
_geom_angle_atom_site_label_3
_geom_angle_site_symmetry_1
_geom_angle_site_symmetry_3
_geom_angle
_geom_angle_publ_flag
N1 Cr O5 . . 91.14(6) yes
N1 Cr N1 . 2_665 82.28(8) yes
N1 Cr O5 . 2_665 172.17(6) yes
N1 Cr N1 . 3_565 82.29(8) ?
N1 Cr O5 . 3_565 92.67(8) yes
O5 Cr N1 . 2_665 92.66(11) ?
O5 Cr O5 . 2_665 93.41(9) yes
O5 Cr N1 . 3_565 172.17(6) ?
O5 Cr O5 . 3_565 93.41(7) ?
N1 Cr O5 2_665 2_665 91.14(8) ?
N1 Cr N1 2_665 3_565 82.28(14) ?
N1 Cr O5 2_665 3_565 172.18(10) ?
O5 Cr N1 2_665 3_565 92.67(10) ?
O5 Cr O5 2_665 3_565 93.42(9) ?
N1 Cr O5 3_565 3_565 91.15(11) ?
Cr N1 C2 . . 104.78(12) ?
Cr N1 C3 . . 110.99(16) ?
Cr N1 C4 . . 109.71(12) ?
C2 N1 C3 . . 111.68(18) ?
C2 N1 C4 . . 108.4(2) ?
C3 N1 C4 . . 111.08(18) ?
N1 C2 H21 . . 110.6(16) ?
N1 C2 H22 . . 107.3(15) ?
N1 C2 C3 . 3_565 110.9(3) ?
H21 C2 H22 . . 104(2) ?
H21 C2 C3 . 3_565 113.7(11) ?
H22 C2 C3 . 3_565 110.4(11) ?
N1 C3 H31 . . 109.6(17) ?
N1 C3 H32 . . 109.7(17) ?
N1 C3 C2 . 2_665 110.2(2) ?
H31 C3 H32 . . 105.1(18) ?
H31 C3 C2 . 2_665 110(2) ?
H32 C3 C2 . 2_665 111.7(15) ?
N1 C4 C6 . . 116.9(2) ?
N1 C4 H41 . . 105.5(10) ?
N1 C4 H42 . . 108.6(11) ?
C6 C4 H41 . . 110.2(13) ?
C6 C4 H42 . . 108.2(15) ?
H41 C4 H42 . . 107(2) ?
O5 C5 C6 . . 121.4(2) ?
O5 C5 C10 . . 119.80(18) ?
C6 C5 C10 . . 118.75(17) ?
Cr O5 C5 . . 133.26(14) ?
C4 C6 C5 . . 121.13(18) ?
C4 C6 C7 . . 117.9(2) ?
C5 C6 C7 . . 120.3(2) ?
C6 C7 C8 . . 121.7(2) ?
C6 C7 H7 . . 118.9(13) ?
C8 C7 H7 . . 119.4(13) ?
C7 C8 C9 . . 117.4(2) ?
C7 C8 C15 . . 121.3(3) ?
C9 C8 C15 . . 121.3(3) ?
C8 C9 C10 . . 123.8(2) ?
C8 C9 H9 . . 116.4(12) ?
C10 C9 H9 . . 119.7(12) ?
C5 C10 C9 . . 117.8(2) ?
C5 C10 C11 . . 121.19(16) ?
C9 C10 C11 . . 120.9(2) ?
C10 C11 C12 . . 112.4(2) ?
C10 C11 C13 . . 110.79(18) ?
C10 C11 C14 . . 109.4(3) ?
C12 C11 C13 . . 107.6(3) ?
C12 C11 C14 . . 107.3(2) ?
C13 C11 C14 . . 109.2(2) ?
C11 C12 H12a . . 106.1(17) ?
C11 C12 H12b . . 107(2) ?
C11 C12 H12c . . 112(2) ?
H12a C12 H12b . . 108(3) ?
H12a C12 H12c . . 109(3) ?
H12b C12 H12c . . 114(3) ?
C11 C13 H13a . . 111.7(16) ?
C11 C13 H13b . . 112(2) ?
C11 C13 H13c . . 110.2(18) ?
H13a C13 H13b . . 109(2) ?
H13a C13 H13c . . 107(3) ?
H13b C13 H13c . . 106(3) ?
C11 C14 H14a . . 114(2) ?
C11 C14 H14b . . 109(2) ?
C11 C14 H14c . . 111(2) ?
H14a C14 H14b . . 108(2) ?
H14a C14 H14c . . 103(3) ?
H14b C14 H14c . . 111(3) ?
C8 C15 H15a . . 114(3) ?
C8 C15 H15b . . 111(3) ?
C8 C15 H15c . . 109(2) ?
H15a C15 H15b . . 105(4) ?
H15a C15 H15c . . 110(4) ?
H15b C15 H15c . . 108(5) ?

loop_
_geom_bond_atom_site_label_1
_geom_bond_atom_site_label_2
_geom_bond_site_symmetry_1
_geom_bond_site_symmetry_2
_geom_bond_distance
_geom_bond_publ_flag
Cr N1 . . 2.109(2) yes
Cr O5 . . 1.919(3) yes
N1 C2 . . 1.490(4) yes
N1 C3 . . 1.499(4) yes
N1 C4 . . 1.492(2) yes
C2 H21 . . .99(2) ?
C2 H22 . . .97(3) ?
C2 C3 . 3_565 1.512(4) yes
C3 H31 . . .96(2) ?
C3 H32 . . .98(2) ?
C4 C6 . . 1.504(4) yes
C4 H41 . . 1.00(2) ?
C4 H42 . . .96(2) ?
C5 O5 . . 1.334(2) yes
C5 C6 . . 1.410(3) yes
C5 C10 . . 1.415(3) yes
C6 C7 . . 1.396(3) yes
C7 C8 . . 1.376(4) yes
C7 H7 . . .94(2) ?
C8 C9 . . 1.384(4) yes
C8 C15 . . 1.521(3) yes
C9 C10 . . 1.400(3) yes
C9 H9 . . .91(3) ?
C10 C11 . . 1.535(3) yes
C11 C12 . . 1.534(5) yes
C11 C13 . . 1.530(4) yes
C11 C14 . . 1.524(5) yes
C12 H12a . . .95(3) ?
C12 H12b . . .99(4) ?
C12 H12c . . 1.06(3) ?
C13 H13a . . .95(3) ?
C13 H13b . . 1.00(4) ?
C13 H13c . . 1.01(4) ?
C14 H14a . . .96(3) ?
C14 H14b . . 1.01(3) ?
C14 H14c . . .94(4) ?
C15 H15a . . .87(5) ?
C15 H15b . . .84(4) ?
C15 H15c . . .97(5) ?
